data_7107929
loop_
_publ_author_name
'Kazuhiro Hata'
'Yasutomo Segawa'
'Kenichiro Itami'

_publ_section_title
;
 1,3,5-Triaryl 2-pyridylidene: base-promoted generation and complexation
;
_journal_name_full Chem.Commun.
_journal_page_first 6642
_journal_paper_doi 10.1039/c2cc33184e
_journal_volume 48
_journal_year 2012
_chemical_formula_sum 'C21 H21 N'
_chemical_formula_weight 287.39
_chemical_name_systematic
;
?
;
_space_group_IT_number 14
_symmetry_cell_setting monoclinic
_symmetry_space_group_name_Hall '-P 2ybc'
_symmetry_space_group_name_H-M 'P 1 21/c 1'
_atom_sites_solution_hydrogens geom
_atom_sites_solution_primary direct
_atom_sites_solution_secondary difmap
_audit_creation_method SHELXL-97
_cell_angle_alpha 90.00
_cell_angle_beta 101.272(2)
_cell_angle_gamma 90.00
_cell_formula_units_Z 4
_cell_length_a 13.283(3)
_cell_length_b 8.3330(14)
_cell_length_c 15.160(3)
_cell_measurement_reflns_used 4295
_cell_measurement_temperature 123.1500
_cell_measurement_theta_max 27.4899
_cell_measurement_theta_min 3.0758
_cell_volume 1645.7(6)
_computing_cell_refinement 'RIGAKU CrystalClear'
_computing_data_collection 'RIGAKU CrystalClear'
_computing_data_reduction 'RIGAKU CrystalClear'
_computing_molecular_graphics ORTEP-III
_computing_structure_refinement 'SHELXL-97 (Sheldrick, 1997)'
_computing_structure_solution SIR-97
_diffrn_ambient_temperature 123(2)
_diffrn_measured_fraction_theta_full 0.993
_diffrn_measured_fraction_theta_max 0.993
_diffrn_measurement_device_type
;
Saturn70 CCD (4x4 bin mode) with MicroMax-007
;
_diffrn_radiation_monochromator graphite
_diffrn_radiation_source 'fine-focus sealed tube'
_diffrn_radiation_type MoK\a
_diffrn_radiation_wavelength 0.71070
_diffrn_reflns_av_R_equivalents 0.0288
_diffrn_reflns_av_sigmaI/netI 0.0268
_diffrn_reflns_limit_h_max 15
_diffrn_reflns_limit_h_min -12
_diffrn_reflns_limit_k_max 9
_diffrn_reflns_limit_k_min -8
_diffrn_reflns_limit_l_max 18
_diffrn_reflns_limit_l_min -18
_diffrn_reflns_number 10602
_diffrn_reflns_theta_full 25.00
_diffrn_reflns_theta_max 25.00
_diffrn_reflns_theta_min 3.08
_exptl_absorpt_coefficient_mu 0.067
_exptl_absorpt_correction_type none
_exptl_crystal_colour Colorless
_exptl_crystal_density_diffrn 1.160
_exptl_crystal_density_method 'not measured'
_exptl_crystal_description Block
_exptl_crystal_F_000 616
_exptl_crystal_size_max 0.15
_exptl_crystal_size_mid 0.15
_exptl_crystal_size_min 0.10
_refine_diff_density_max 0.154
_refine_diff_density_min -0.167
_refine_diff_density_rms 0.036
_refine_ls_extinction_method none
_refine_ls_goodness_of_fit_ref 1.045
_refine_ls_hydrogen_treatment constr
_refine_ls_matrix_type full
_refine_ls_number_parameters 203
_refine_ls_number_reflns 2878
_refine_ls_number_restraints 0
_refine_ls_restrained_S_all 1.045
_refine_ls_R_factor_all 0.0495
_refine_ls_R_factor_gt 0.0414
_refine_ls_shift/su_max 0.000
_refine_ls_shift/su_mean 0.000
_refine_ls_structure_factor_coef Fsqd
_refine_ls_weighting_details 'calc w=1/[\s^2^(Fo^2^)+(0.0532P)^2^+0.4341P] where P=(Fo^2^+2Fc^2^)/3'
_refine_ls_weighting_scheme calc
_refine_ls_wR_factor_gt 0.0988
_refine_ls_wR_factor_ref 0.1040
_reflns_number_gt 2441
_reflns_number_total 2878
_reflns_threshold_expression >2sigma(I)
_cod_data_source_file c2cc33184e.txt
_cod_data_source_block compound1
_cod_original_cell_volume 1645.6(5)
_cod_original_sg_symbol_H-M P21/c
_cod_database_code 7107929

loop_
_symmetry_equiv_pos_as_xyz
'x, y, z'
'-x, y+1/2, -z+1/2'
'-x, -y, -z'
'x, -y-1/2, z-1/2'

loop_
_atom_site_label
_atom_site_type_symbol
_atom_site_fract_x
_atom_site_fract_y
_atom_site_fract_z
_atom_site_U_iso_or_equiv
_atom_site_adp_type
_atom_site_occupancy
_atom_site_symmetry_multiplicity
_atom_site_calc_flag
_atom_site_refinement_flags
N1 N 0.14619(9) 0.56856(14) 0.51864(7) 0.0243(3) Uani 1 1 d .
C1 C 0.11711(10) 0.51306(16) 0.59257(9) 0.0207(3) Uani 1 1 d .
H1 H 0.0480 0.4788 0.5876 0.025 Uiso 1 1 calc R
C2 C 0.18200(10) 0.50253(15) 0.67639(9) 0.0187(3) Uani 1 1 d .
C3 C 0.28317(10) 0.55221(16) 0.68269(9) 0.0202(3) Uani 1 1 d .
H2 H 0.3298 0.5463 0.7387 0.024 Uiso 1 1 calc R
C4 C 0.31618(10) 0.61041(16) 0.60743(9) 0.0193(3) Uani 1 1 d .
C5 C 0.24409(10) 0.61537(17) 0.52760(9) 0.0232(3) Uani 1 1 d .
H3 H 0.2658 0.6548 0.4756 0.028 Uiso 1 1 calc R
C6 C 0.14526(10) 0.44213(16) 0.75733(9) 0.0194(3) Uani 1 1 d .
C7 C 0.12741(10) 0.55187(17) 0.82287(9) 0.0227(3) Uani 1 1 d .
C8 C 0.09896(11) 0.49296(19) 0.90052(10) 0.0295(4) Uani 1 1 d .
H4 H 0.0866 0.5657 0.9455 0.035 Uiso 1 1 calc R
C9 C 0.08859(11) 0.3298(2) 0.91280(10) 0.0329(4) Uani 1 1 d .
H5 H 0.0696 0.2912 0.9662 0.039 Uiso 1 1 calc R
C10 C 0.10564(11) 0.22287(19) 0.84779(10) 0.0297(4) Uani 1 1 d .
H6 H 0.0980 0.1111 0.8568 0.036 Uiso 1 1 calc R
C11 C 0.13383(10) 0.27681(17) 0.76922(9) 0.0240(3) Uani 1 1 d .
C12 C 0.13791(11) 0.72977(17) 0.80907(10) 0.0283(3) Uani 1 1 d .
H7 H 0.2104 0.7566 0.8126 0.042 Uiso 1 1 calc R
H8 H 0.1116 0.7883 0.8559 0.042 Uiso 1 1 calc R
H9 H 0.0986 0.7601 0.7498 0.042 Uiso 1 1 calc R
C13 C 0.15561(12) 0.15885(18) 0.70015(11) 0.0325(4) Uani 1 1 d .
H10 H 0.1064 0.1749 0.6436 0.049 Uiso 1 1 calc R
H11 H 0.1491 0.0493 0.7218 0.049 Uiso 1 1 calc R
H12 H 0.2255 0.1755 0.6900 0.049 Uiso 1 1 calc R
C14 C 0.42268(10) 0.67113(16) 0.61048(8) 0.0201(3) Uani 1 1 d .
C15 C 0.50612(11) 0.56460(17) 0.62099(9) 0.0233(3) Uani 1 1 d .
C16 C 0.60342(11) 0.62660(18) 0.62038(10) 0.0275(3) Uani 1 1 d .
H13 H 0.6605 0.5558 0.6275 0.033 Uiso 1 1 calc R
C17 C 0.61853(11) 0.78872(19) 0.60963(10) 0.0288(4) Uani 1 1 d .
H14 H 0.6852 0.8286 0.6082 0.035 Uiso 1 1 calc R
C18 C 0.53636(11) 0.89254(18) 0.60103(9) 0.0264(3) Uani 1 1 d .
H15 H 0.5472 1.0042 0.5945 0.032 Uiso 1 1 calc R
C19 C 0.43791(11) 0.83664(17) 0.60179(9) 0.0234(3) Uani 1 1 d .
C20 C 0.35048(12) 0.95438(18) 0.59516(12) 0.0363(4) Uani 1 1 d .
H16 H 0.3781 1.0631 0.6068 0.055 Uiso 1 1 calc R
H17 H 0.3088 0.9270 0.6397 0.055 Uiso 1 1 calc R
H18 H 0.3078 0.9496 0.5347 0.055 Uiso 1 1 calc R
C21 C 0.49249(12) 0.38648(18) 0.63139(11) 0.0311(4) Uani 1 1 d .
H19 H 0.5561 0.3310 0.6262 0.047 Uiso 1 1 calc R
H20 H 0.4363 0.3483 0.5842 0.047 Uiso 1 1 calc R
H21 H 0.4762 0.3644 0.6905 0.047 Uiso 1 1 calc R

loop_
_atom_site_aniso_label
_atom_site_aniso_U_11
_atom_site_aniso_U_22
_atom_site_aniso_U_33
_atom_site_aniso_U_23
_atom_site_aniso_U_13
_atom_site_aniso_U_12
N1 0.0233(6) 0.0300(7) 0.0194(6) 0.0008(5) 0.0038(5) -0.0022(5)
C1 0.0192(7) 0.0223(7) 0.0207(7) -0.0013(5) 0.0042(5) -0.0017(5)
C2 0.0212(7) 0.0155(7) 0.0197(7) -0.0004(5) 0.0053(5) -0.0002(5)
C3 0.0218(7) 0.0201(7) 0.0175(7) -0.0002(5) 0.0012(5) 0.0006(5)
C4 0.0199(7) 0.0178(7) 0.0202(7) -0.0004(5) 0.0044(5) 0.0000(5)
C5 0.0241(7) 0.0268(8) 0.0198(7) 0.0022(6) 0.0068(6) -0.0008(6)
C6 0.0143(6) 0.0252(7) 0.0181(7) 0.0027(5) 0.0019(5) -0.0014(5)
C7 0.0169(7) 0.0306(8) 0.0197(7) 0.0008(6) 0.0011(5) 0.0011(6)
C8 0.0243(8) 0.0437(10) 0.0209(7) -0.0005(6) 0.0050(6) 0.0026(7)
C9 0.0245(8) 0.0501(10) 0.0251(8) 0.0126(7) 0.0071(6) -0.0006(7)
C10 0.0241(8) 0.0324(9) 0.0325(8) 0.0116(7) 0.0052(6) -0.0032(6)
C11 0.0175(7) 0.0276(8) 0.0263(7) 0.0042(6) 0.0026(6) -0.0016(6)
C12 0.0300(8) 0.0298(8) 0.0245(8) -0.0058(6) 0.0036(6) 0.0001(6)
C13 0.0384(9) 0.0226(8) 0.0376(9) 0.0014(6) 0.0105(7) -0.0020(7)
C14 0.0209(7) 0.0249(8) 0.0147(6) -0.0003(5) 0.0041(5) -0.0018(6)
C15 0.0235(7) 0.0261(8) 0.0197(7) -0.0010(6) 0.0030(5) 0.0007(6)
C16 0.0203(7) 0.0337(9) 0.0278(8) -0.0003(6) 0.0031(6) 0.0028(6)
C17 0.0211(8) 0.0390(9) 0.0255(8) -0.0017(6) 0.0027(6) -0.0077(6)
C18 0.0279(8) 0.0259(8) 0.0251(7) 0.0001(6) 0.0042(6) -0.0070(6)
C19 0.0246(8) 0.0247(8) 0.0214(7) 0.0008(6) 0.0059(6) -0.0014(6)
C20 0.0319(9) 0.0251(8) 0.0549(11) 0.0026(7) 0.0154(8) 0.0016(7)
C21 0.0301(8) 0.0271(8) 0.0359(9) 0.0015(7) 0.0057(7) 0.0024(6)

loop_
_atom_type_symbol
_atom_type_description
_atom_type_scat_dispersion_real
_atom_type_scat_dispersion_imag
_atom_type_scat_source
C C 0.0033 0.0016 'International Tables Vol C Tables 4.2.6.8 and 6.1.1.4'
H H 0.0000 0.0000 'International Tables Vol C Tables 4.2.6.8 and 6.1.1.4'
N N 0.0061 0.0033 'International Tables Vol C Tables 4.2.6.8 and 6.1.1.4'

loop_
_geom_angle_atom_site_label_1
_geom_angle_atom_site_label_2
_geom_angle_atom_site_label_3
_geom_angle
C1 N1 C5 116.72(11)
N1 C1 C2 123.93(12)
N1 C1 H1 118.0
C2 C1 H1 118.0
C3 C2 C1 117.47(12)
C3 C2 C6 120.67(11)
C1 C2 C6 121.86(12)
C4 C3 C2 120.25(12)
C4 C3 H2 119.9
C2 C3 H2 119.9
C3 C4 C5 116.87(12)
C3 C4 C14 122.84(12)
C5 C4 C14 120.26(12)
N1 C5 C4 124.76(12)
N1 C5 H3 117.6
C4 C5 H3 117.6
C11 C6 C7 120.77(13)
C11 C6 C2 119.87(12)
C7 C6 C2 119.29(12)
C8 C7 C6 118.64(13)
C8 C7 C12 120.75(13)
C6 C7 C12 120.61(12)
C9 C8 C7 120.70(14)
C9 C8 H4 119.7
C7 C8 H4 119.7
C10 C9 C8 120.29(14)
C10 C9 H5 119.9
C8 C9 H5 119.9
C9 C10 C11 120.80(15)
C9 C10 H6 119.6
C11 C10 H6 119.6
C10 C11 C6 118.81(14)
C10 C11 C13 120.35(14)
C6 C11 C13 120.80(12)
C7 C12 H7 109.5
C7 C12 H8 109.5
H7 C12 H8 109.5
C7 C12 H9 109.5
H7 C12 H9 109.5
H8 C12 H9 109.5
C11 C13 H10 109.5
C11 C13 H11 109.5
H10 C13 H11 109.5
C11 C13 H12 109.5
H10 C13 H12 109.5
H11 C13 H12 109.5
C19 C14 C15 120.44(13)
C19 C14 C4 118.85(12)
C15 C14 C4 120.71(12)
C16 C15 C14 118.50(13)
C16 C15 C21 119.76(13)
C14 C15 C21 121.73(13)
C17 C16 C15 121.34(14)
C17 C16 H13 119.3
C15 C16 H13 119.3
C18 C17 C16 119.65(13)
C18 C17 H14 120.2
C16 C17 H14 120.2
C17 C18 C19 121.16(14)
C17 C18 H15 119.4
C19 C18 H15 119.4
C18 C19 C14 118.88(13)
C18 C19 C20 119.64(13)
C14 C19 C20 121.47(13)
C19 C20 H16 109.5
C19 C20 H17 109.5
H16 C20 H17 109.5
C19 C20 H18 109.5
H16 C20 H18 109.5
H17 C20 H18 109.5
C15 C21 H19 109.5
C15 C21 H20 109.5
H19 C21 H20 109.5
C15 C21 H21 109.5
H19 C21 H21 109.5
H20 C21 H21 109.5

loop_
_geom_bond_atom_site_label_1
_geom_bond_atom_site_label_2
_geom_bond_distance
N1 C1 1.3374(17)
N1 C5 1.3388(18)
C1 C2 1.3919(19)
C1 H1 0.9500
C2 C3 1.3914(18)
C2 C6 1.4937(18)
C3 C4 1.3874(18)
C3 H2 0.9500
C4 C5 1.3893(19)
C4 C14 1.4945(18)
C5 H3 0.9500
C6 C11 1.401(2)
C6 C7 1.4043(19)
C7 C8 1.394(2)
C7 C12 1.507(2)
C8 C9 1.383(2)
C8 H4 0.9500
C9 C10 1.380(2)
C9 H5 0.9500
C10 C11 1.391(2)
C10 H6 0.9500
C11 C13 1.505(2)
C12 H7 0.9800
C12 H8 0.9800
C12 H9 0.9800
C13 H10 0.9800
C13 H11 0.9800
C13 H12 0.9800
C14 C19 1.404(2)
C14 C15 1.405(2)
C15 C16 1.394(2)
C15 C21 1.507(2)
C16 C17 1.380(2)
C16 H13 0.9500
C17 C18 1.379(2)
C17 H14 0.9500
C18 C19 1.390(2)
C18 H15 0.9500
C19 C20 1.509(2)
C20 H16 0.9800
C20 H17 0.9800
C20 H18 0.9800
C21 H19 0.9800
C21 H20 0.9800
C21 H21 0.9800

loop_
_geom_torsion_atom_site_label_1
_geom_torsion_atom_site_label_2
_geom_torsion_atom_site_label_3
_geom_torsion_atom_site_label_4
_geom_torsion
C5 N1 C1 C2 0.3(2)
N1 C1 C2 C3 -0.4(2)
N1 C1 C2 C6 178.96(12)
C1 C2 C3 C4 0.33(19)
C6 C2 C3 C4 -179.03(12)
C2 C3 C4 C5 -0.20(19)
C2 C3 C4 C14 177.72(12)
C1 N1 C5 C4 -0.1(2)
C3 C4 C5 N1 0.1(2)
C14 C4 C5 N1 -177.88(13)
C3 C2 C6 C11 -102.16(15)
C1 C2 C6 C11 78.50(17)
C3 C2 C6 C7 74.74(17)
C1 C2 C6 C7 -104.59(15)
C11 C6 C7 C8 0.6(2)
C2 C6 C7 C8 -176.28(12)
C11 C6 C7 C12 -178.88(12)
C2 C6 C7 C12 4.25(19)
C6 C7 C8 C9 0.0(2)
C12 C7 C8 C9 179.51(13)
C7 C8 C9 C10 -0.5(2)
C8 C9 C10 C11 0.3(2)
C9 C10 C11 C6 0.4(2)
C9 C10 C11 C13 177.98(14)
C7 C6 C11 C10 -0.8(2)
C2 C6 C11 C10 176.06(12)
C7 C6 C11 C13 -178.39(12)
C2 C6 C11 C13 -1.54(19)
C3 C4 C14 C19 -108.49(15)
C5 C4 C14 C19 69.36(17)
C3 C4 C14 C15 72.11(18)
C5 C4 C14 C15 -110.04(15)
C19 C14 C15 C16 -1.5(2)
C4 C14 C15 C16 177.86(12)
C19 C14 C15 C21 179.40(13)
C4 C14 C15 C21 -1.2(2)
C14 C15 C16 C17 -0.1(2)
C21 C15 C16 C17 179.00(13)
C15 C16 C17 C18 1.3(2)
C16 C17 C18 C19 -0.9(2)
C17 C18 C19 C14 -0.7(2)
C17 C18 C19 C20 178.07(14)
C15 C14 C19 C18 1.9(2)
C4 C14 C19 C18 -177.47(12)
C15 C14 C19 C20 -176.85(13)
C4 C14 C19 C20 3.8(2)
